data_1573494
loop_
_publ_author_name
'Patyk-Ka&#x17a;mierczak, Ewa'
'Szyma&#x144;ska, Kornelia'
'Ka&#x17a;mierczak, Micha&#x142;'

_publ_section_title
;
 Managing negative linear compressibility and thermal expansion through
 steric hindrance: a case study of 1,2-bis(4'-pyridyl)ethane cocrystals.
;
_journal_issue 1
_journal_name_full IUCrJ
_journal_paper_doi 10.1107/S2052252524011734
_journal_volume 12
_journal_year 2025
_chemical_formula_moiety 'C12 H12 N2, C4 H4 O4'
_chemical_formula_sum 'C16 H16 N2 O4'
_chemical_formula_weight 300.31
_chemical_name_systematic '1,2-bis(4-Pyridyl)ethane fumaric acid'
_space_group_crystal_system monoclinic
_space_group_IT_number 15
_space_group_name_Hall '-I 2ya'
_space_group_name_H-M_alt 'I 1 2/a 1'
_atom_sites_solution_hydrogens difmap
_atom_sites_solution_primary dual
_audit_creation_date 2024-05-20
_audit_creation_method
;
Olex2 1.5
(compiled 2024.02.16 svn.r378c4104 for OlexSys, GUI svn.r6928)
;
_cell_angle_alpha 90
_cell_angle_beta 109.059(3)
_cell_angle_gamma 90
_cell_formula_units_Z 4
_cell_length_a 16.6920(4)
_cell_length_b 4.81450(10)
_cell_length_c 19.6756(5)
_cell_measurement_reflns_used 1867
_cell_measurement_temperature 299.95(10)
_cell_measurement_theta_max 71.2630
_cell_measurement_theta_min 4.2260
_cell_volume 1494.53(7)
_computing_cell_refinement 'CrysAlisPro 1.171.41.93a (Rigaku OD, 2020)'
_computing_data_collection 'CrysAlisPro 1.171.41.93a (Rigaku OD, 2020)'
_computing_data_reduction 'CrysAlisPro 1.171.41.93a (Rigaku OD, 2020)'
_computing_molecular_graphics 'Olex2 1.5 (Dolomanov et al., 2009)'
_computing_publication_material 'Olex2 1.5 (Dolomanov et al., 2009)'
_computing_structure_refinement 'SHELXL 2019/3 (Sheldrick, 2015)'
_computing_structure_solution 'SHELXT 2018/2 (Sheldrick, 2018)'
_diffrn_ambient_environment air
_diffrn_ambient_temperature 299.95(10)
_diffrn_detector 'CCD plate'
_diffrn_detector_area_resol_mean 8.0294
_diffrn_detector_type EosS2
_diffrn_measured_fraction_theta_full 1.000
_diffrn_measured_fraction_theta_max 0.983
_diffrn_measurement_details
;
List of Runs (angles in degrees, time in seconds):

  # Type    Start    End  Width  t~exp~   \w     \q     \k     \f   Frames
--------------------------------------------------------------------------
  1  \w    -87.00  -6.00   1.00    1.00    --  -35.87 125.00 -60.00   81
  2  \w     19.00 103.00   1.00    1.00    --   35.87  57.00 -30.00   84
  3  \w     19.00 103.00   1.00    1.00    --   35.87  57.00-180.00   84
  4  \w      6.00  87.00   1.00    1.00    --   35.87-125.00 -90.00   81
  5  \w     19.00 103.00   1.00    1.00    --   35.87  57.00-120.00   84
  6  \w     88.00 158.00   1.00    1.50    --  105.44  45.00 -60.00   70
  7  \w     38.00 109.00   1.00    1.50    --  105.44-111.00 120.00   71
  8  \w     87.00 158.00   1.00    1.50    --  105.44  61.00 -30.00   71
  9  \w     67.00 158.00   1.00    1.50    --  105.44  15.00-150.00   91
 10  \w     88.00 158.00   1.00    1.50    --  105.44  45.00-120.00   70
 11  \w     38.00 109.00   1.00    1.50    --  105.44-111.00-150.00   71
 12  \w     67.00 158.00   1.00    1.50    --  105.44  15.00  90.00   91
 13  \w     38.00 132.00   1.00    1.50    --  105.44 -77.00 -60.00   94
 14  \w    -31.00  53.00   1.00    1.00    --   35.87 -57.00  90.00   84
 15  \w     19.00 103.00   1.00    1.00    --   35.87  57.00 120.00   84
 16  \w    -31.00  10.00   1.00    1.00    --   35.87 -57.00 -90.00   41
 17  \w     19.00 103.00   1.00    1.00    --   35.87  57.00  60.00   84
;
_diffrn_measurement_device 'four-circle diffractometer'
_diffrn_measurement_device_type 'New Xcalibur, EosS2'
_diffrn_measurement_method '\w scans'
_diffrn_orient_matrix_type 'CrysAlisPro convention (1999,Acta A55,543-557)'
_diffrn_orient_matrix_UB_11 -0.0890064000
_diffrn_orient_matrix_UB_12 0.0027312000
_diffrn_orient_matrix_UB_13 -0.0569260000
_diffrn_orient_matrix_UB_21 0.0385753000
_diffrn_orient_matrix_UB_22 -0.0857343000
_diffrn_orient_matrix_UB_23 -0.0581055000
_diffrn_orient_matrix_UB_31 -0.0115183000
_diffrn_orient_matrix_UB_32 -0.3081685000
_diffrn_orient_matrix_UB_33 0.0156700000
_diffrn_radiation_monochromator graphite
_diffrn_radiation_probe x-ray
_diffrn_radiation_type 'Cu K\a'
_diffrn_radiation_wavelength 1.54184
_diffrn_reflns_av_R_equivalents 0.0231
_diffrn_reflns_av_unetI/netI 0.0240
_diffrn_reflns_Laue_measured_fraction_full 1.000
_diffrn_reflns_Laue_measured_fraction_max 0.983
_diffrn_reflns_limit_h_max 20
_diffrn_reflns_limit_h_min -19
_diffrn_reflns_limit_k_max 3
_diffrn_reflns_limit_k_min -5
_diffrn_reflns_limit_l_max 23
_diffrn_reflns_limit_l_min -24
_diffrn_reflns_number 4197
_diffrn_reflns_point_group_measured_fraction_full 1.000
_diffrn_reflns_point_group_measured_fraction_max 0.983
_diffrn_reflns_theta_full 67.684
_diffrn_reflns_theta_max 71.362
_diffrn_reflns_theta_min 4.756
_diffrn_source 'fine-focus sealed X-ray tube'
_diffrn_source_type 'Enhance (Cu) X-ray Source'
_exptl_absorpt_coefficient_mu 0.806
_exptl_absorpt_correction_T_max 0.901
_exptl_absorpt_correction_T_min 0.791
_exptl_absorpt_correction_type gaussian
_exptl_absorpt_process_details
;
CrysAlisPro 1.171.41.93a (Rigaku Oxford Diffraction, 2020)
Numerical absorption correction based on gaussian integration over
a multifaceted crystal model
Empirical absorption correction using spherical harmonics,
implemented in SCALE3 ABSPACK scaling algorithm.
;
_exptl_crystal_colour colourless
_exptl_crystal_colour_primary colourless
_exptl_crystal_density_diffrn 1.335
_exptl_crystal_description block
_exptl_crystal_F_000 632
_exptl_crystal_size_max 0.41
_exptl_crystal_size_mid 0.29
_exptl_crystal_size_min 0.16
_refine_diff_density_max 0.174
_refine_diff_density_min -0.194
_refine_diff_density_rms 0.040
_refine_ls_extinction_method none
_refine_ls_goodness_of_fit_ref 1.059
_refine_ls_hydrogen_treatment refall
_refine_ls_matrix_type full
_refine_ls_number_parameters 132
_refine_ls_number_reflns 1428
_refine_ls_number_restraints 0
_refine_ls_restrained_S_all 1.059
_refine_ls_R_factor_all 0.0488
_refine_ls_R_factor_gt 0.0433
_refine_ls_shift/su_max 0.000
_refine_ls_shift/su_mean 0.000
_refine_ls_structure_factor_coef Fsqd
_refine_ls_weighting_details 'w=1/[\s^2^(Fo^2^)+(0.0786P)^2^+0.1853P] where P=(Fo^2^+2Fc^2^)/3'
_refine_ls_weighting_scheme calc
_refine_ls_wR_factor_gt 0.1207
_refine_ls_wR_factor_ref 0.1282
_reflns_Friedel_coverage 0.000
_reflns_number_gt 1219
_reflns_number_total 1428
_reflns_threshold_expression 'I > 2\s(I)'
_cod_data_source_file yc5049.cif
_cod_data_source_block etyfum_300k_b
_cod_database_code 1573494
_shelx_shelxl_version_number 2019/3
_chemical_oxdiff_formula 'C4O4H4, N2C12H12'
_shelx_space_group_comment
;
The symmetry employed for this shelxl refinement is uniquely defined
by the following loop, which should always be used as a source of
symmetry information in preference to the above space-group names.
They are only intended as comments.
;
_shelx_estimated_absorpt_t_max 0.882
_shelx_estimated_absorpt_t_min 0.734
_olex2_refinement_description
;
;
_ins_header
;
TITL ETYFUM_300K_B in I2/a 
REM I2/a (#15 in standard setting)
CELL 1.54184  16.691995   4.814473  19.675563  90.0000 109.0594  90.0000
ZERR    4.00   0.000449   0.000116   0.000532   0.0000   0.0030   0.0000
LATT  2
SYMM -x+1/2, y,-z 
SFAC C H N O
UNIT 64.00 64.00 8.00 16.00
REM  CrysAlisPro recorded range (K): Min=299.9; max=300.0; aver:299.9
TEMP 27
SIZE 0.16 0.29 0.41
TREF
HKLF 4
END
;
_olex2_submission_special_instructions 'No special instructions were received'
_oxdiff_exptl_absorpt_empirical_details
;
Empirical correction (ABSPACK) includes:
- Absorption correction using spherical harmonics
- Frame scaling
- Detector area scaling
;
_oxdiff_exptl_absorpt_empirical_full_max 1.139
_oxdiff_exptl_absorpt_empirical_full_min 0.896

loop_
_space_group_symop_operation_xyz
'x, y, z'
'-x+1/2, y, -z'
'x+1/2, y+1/2, z+1/2'
'-x+1, y+1/2, -z+1/2'
'-x, -y, -z'
'x-1/2, -y, z'
'-x+1/2, -y+1/2, -z+1/2'
'x, -y+1/2, z+1/2'

loop_
_atom_site_label
_atom_site_type_symbol
_atom_site_fract_x
_atom_site_fract_y
_atom_site_fract_z
_atom_site_U_iso_or_equiv
_atom_site_adp_type
_atom_site_occupancy
_atom_site_site_symmetry_order
_atom_site_calc_flag
_atom_site_refinement_flags_posn
_atom_site_refinement_flags_adp
_atom_site_refinement_flags_occupancy
_atom_site_disorder_assembly
_atom_site_disorder_group
C1 C 0.15749(9) 0.4151(3) 0.41473(8) 0.0471(4) Uani 1 1 d . . . . .
H1 H 0.2171(10) 0.471(4) 0.4319(9) 0.049(4) Uiso 1 1 d . . . . .
C2 C 0.12995(9) 0.2177(3) 0.45262(8) 0.0471(4) Uani 1 1 d . . . . .
H2 H 0.1719(10) 0.140(4) 0.4963(8) 0.049(4) Uiso 1 1 d . . . . .
C3 C 0.04581(9) 0.1356(3) 0.42886(7) 0.0386(4) Uani 1 1 d . . . . .
C4 C -0.00703(9) 0.2581(3) 0.36669(8) 0.0431(4) Uani 1 1 d . . . . .
H4 H -0.0675(10) 0.211(4) 0.3462(8) 0.050(4) Uiso 1 1 d . . . . .
C5 C 0.02554(9) 0.4526(3) 0.33146(8) 0.0439(4) Uani 1 1 d . . . . .
H5 H -0.0122(12) 0.537(4) 0.2877(10) 0.060(5) Uiso 1 1 d . . . . .
C6 C 0.01246(11) -0.0710(3) 0.47028(8) 0.0454(4) Uani 1 1 d . . . . .
H6A H -0.0383(12) -0.171(4) 0.4382(10) 0.057(5) Uiso 1 1 d . . . . .
H6B H 0.0563(12) -0.204(4) 0.4935(10) 0.067(6) Uiso 1 1 d . . . . .
N1 N 0.10645(7) 0.5310(3) 0.35470(6) 0.0414(3) Uani 1 1 d . . . . .
C7 C 0.24108(9) 0.9810(3) 0.32007(7) 0.0406(4) Uani 1 1 d . . . . .
C8 C 0.27153(9) 1.2013(3) 0.28176(8) 0.0434(4) Uani 1 1 d . . . . .
H8 H 0.3258(11) 1.269(4) 0.3071(9) 0.061(5) Uiso 1 1 d . . . . .
O1 O 0.16399(6) 0.8974(2) 0.28640(6) 0.0504(3) Uani 1 1 d . . . . .
H1A H 0.1481(13) 0.758(5) 0.3167(11) 0.087(7) Uiso 1 1 d . . . . .
O2 O 0.28561(7) 0.8922(3) 0.37772(6) 0.0575(4) Uani 1 1 d . . . . .

loop_
_atom_site_aniso_label
_atom_site_aniso_U_11
_atom_site_aniso_U_22
_atom_site_aniso_U_33
_atom_site_aniso_U_23
_atom_site_aniso_U_13
_atom_site_aniso_U_12
C1 0.0360(7) 0.0556(9) 0.0493(8) 0.0085(7) 0.0136(6) -0.0051(6)
C2 0.0431(7) 0.0547(9) 0.0429(8) 0.0130(7) 0.0130(6) 0.0001(7)
C3 0.0473(8) 0.0368(7) 0.0381(7) -0.0012(5) 0.0228(6) -0.0028(6)
C4 0.0386(7) 0.0468(8) 0.0440(7) 0.0013(6) 0.0139(6) -0.0086(6)
C5 0.0435(8) 0.0493(8) 0.0373(7) 0.0065(6) 0.0112(6) -0.0035(6)
C6 0.0594(9) 0.0377(8) 0.0476(8) 0.0018(6) 0.0291(7) -0.0061(7)
N1 0.0429(7) 0.0435(7) 0.0407(6) 0.0043(5) 0.0178(5) -0.0054(5)
C7 0.0396(7) 0.0439(8) 0.0381(7) 0.0026(6) 0.0125(6) -0.0029(6)
C8 0.0371(7) 0.0463(8) 0.0464(8) 0.0035(6) 0.0134(6) -0.0082(6)
O1 0.0427(6) 0.0572(7) 0.0471(6) 0.0158(5) 0.0089(5) -0.0131(5)
O2 0.0491(6) 0.0698(8) 0.0466(6) 0.0175(5) 0.0061(5) -0.0090(5)

loop_
_atom_type_symbol
_atom_type_description
_atom_type_scat_dispersion_real
_atom_type_scat_dispersion_imag
_atom_type_scat_source
C C 0.0181 0.0091 'International Tables Vol C Tables 4.2.6.8 and 6.1.1.4'
H H 0.0000 0.0000 'International Tables Vol C Tables 4.2.6.8 and 6.1.1.4'
N N 0.0311 0.0180 'International Tables Vol C Tables 4.2.6.8 and 6.1.1.4'
O O 0.0492 0.0322 'International Tables Vol C Tables 4.2.6.8 and 6.1.1.4'

loop_
_exptl_crystal_face_index_h
_exptl_crystal_face_index_k
_exptl_crystal_face_index_l
_exptl_crystal_face_perp_dist
-10 0 8 0.0684
-7 2 4 0.1223
5 3 -5 0.1933
10 -1 -8 0.0696
0 -3 2 0.2049
-1 -3 5 0.1817
3 3 -1 0.1766
-4 0 -10 0.1556
4 0 10 0.1318

loop_
_geom_angle_atom_site_label_1
_geom_angle_atom_site_label_2
_geom_angle_atom_site_label_3
_geom_angle
_geom_angle_site_symmetry_1
_geom_angle_site_symmetry_3
_geom_angle_publ_flag
C2 C1 H1 119.0(10) . . ?
N1 C1 H1 118.4(10) . . ?
N1 C1 C2 122.64(13) . . ?
C1 C2 H2 117.7(10) . . ?
C1 C2 C3 119.71(13) . . ?
C3 C2 H2 122.6(10) . . ?
C2 C3 C6 121.34(13) . . ?
C4 C3 C2 117.36(13) . . ?
C4 C3 C6 121.27(13) . . ?
C3 C4 H4 122.4(10) . . ?
C5 C4 C3 119.46(13) . . ?
C5 C4 H4 118.1(10) . . ?
C4 C5 H5 118.7(11) . . ?
N1 C5 C4 122.85(13) . . ?
N1 C5 H5 118.4(11) . . ?
C3 C6 C6 111.15(15) . 5_556 ?
C3 C6 H6A 111.4(11) . . ?
C3 C6 H6B 109.7(12) . . ?
C6 C6 H6A 108.2(11) 5_556 . ?
C6 C6 H6B 106.7(11) 5_556 . ?
H6A C6 H6B 109.5(15) . . ?
C5 N1 C1 117.98(12) . . ?
O1 C7 C8 114.05(12) . . ?
O2 C7 C8 121.34(13) . . ?
O2 C7 O1 124.61(13) . . ?
C7 C8 H8 114.2(11) . . ?
C8 C8 C7 124.69(17) 7_575 . ?
C8 C8 H8 121.1(11) 7_575 . ?
C7 O1 H1A 108.5(12) . . ?

loop_
_geom_bond_atom_site_label_1
_geom_bond_atom_site_label_2
_geom_bond_distance
_geom_bond_site_symmetry_2
_geom_bond_publ_flag
C1 H1 0.979(16) . ?
C1 C2 1.376(2) . ?
C1 N1 1.3324(19) . ?
C2 H2 0.988(16) . ?
C2 C3 1.385(2) . ?
C3 C4 1.385(2) . ?
C3 C6 1.5033(19) . ?
C4 H4 0.984(16) . ?
C4 C5 1.378(2) . ?
C5 H5 0.973(18) . ?
C5 N1 1.3312(18) . ?
C6 C6 1.525(3) 5_556 ?
C6 H6A 1.00(2) . ?
C6 H6B 0.97(2) . ?
C7 C8 1.484(2) . ?
C7 O1 1.3039(16) . ?
C7 O2 1.2130(17) . ?
C8 C8 1.308(3) 7_575 ?
C8 H8 0.938(18) . ?
O1 H1A 0.99(2) . ?

loop_
_geom_torsion_atom_site_label_1
_geom_torsion_atom_site_label_2
_geom_torsion_atom_site_label_3
_geom_torsion_atom_site_label_4
_geom_torsion
_geom_torsion_site_symmetry_1
_geom_torsion_site_symmetry_2
_geom_torsion_site_symmetry_3
_geom_torsion_site_symmetry_4
_geom_torsion_publ_flag
C1 C2 C3 C4 0.4(2) . . . . ?
C1 C2 C3 C6 -177.57(14) . . . . ?
C2 C1 N1 C5 0.7(2) . . . . ?
C2 C3 C4 C5 0.2(2) . . . . ?
C2 C3 C6 C6 84.7(2) . . . 5_556 ?
C3 C4 C5 N1 -0.3(2) . . . . ?
C4 C3 C6 C6 -93.2(2) . . . 5_556 ?
C4 C5 N1 C1 -0.1(2) . . . . ?
C6 C3 C4 C5 178.11(13) . . . . ?
N1 C1 C2 C3 -0.8(3) . . . . ?
O1 C7 C8 C8 -3.2(3) . . . 7_575 ?
O2 C7 C8 C8 177.0(2) . . . 7_575 ?

loop_
_exptl_oxdiff_crystal_face_indexfrac_h
_exptl_oxdiff_crystal_face_indexfrac_k
_exptl_oxdiff_crystal_face_indexfrac_l
_exptl_oxdiff_crystal_face_x
_exptl_oxdiff_crystal_face_y
_exptl_oxdiff_crystal_face_z
-10.2200 -0.1124 7.9140 0.4588 -0.8445 0.2764
-7.1622 2.3090 4.3464 0.3964 -0.7268 -0.5610
5.0974 2.6247 -5.2380 -0.1484 0.2760 -0.9497
10.1510 -0.5620 -7.5221 -0.4768 0.8768 -0.0616
-0.0414 -3.0994 1.5892 -0.0952 0.1718 0.9805
-1.4881 -2.9203 4.5478 -0.1344 -0.0713 0.9884
2.6549 3.0305 -1.1626 -0.1618 -0.0899 -0.9827
-3.5231 -0.4206 -9.9413 0.8783 0.4778 0.0144
3.5037 0.3916 9.9718 -0.8784 -0.4778 -0.0048
